data_7110291
loop_
_publ_author_name
'Choytun, Dharinee D.'
'Langlois, Lisa D.'
'Johansson, Thomas P.'
'Macdonald, Charles L. B.'
'Leach, Gary W.'
'Weinberg, Noham'
'Clyburne, Jason A. C.'

_publ_section_title
;
 Azines possessing strong push?pull donors/acceptorsElectronic
 supplementary information (ESI) available: characterisation data, CIF
 files, atomic coordinates, bond length correlations, and details of the
 SHG studies. See http://www.rsc.org/suppdata/cc/b4/b404129a/
;
_journal_issue 16
_journal_name_full 'Chemical Communications'
_journal_page_first 1842
_journal_page_last 1843
_journal_paper_doi 10.1039/b404129a
_journal_year 2004
_chemical_formula_sum 'C52 H56 N8'
_chemical_formula_weight 793.05
_chemical_name_systematic
;
?
;
_space_group_IT_number 2
_symmetry_cell_setting triclinic
_symmetry_space_group_name_Hall '-P 1'
_symmetry_space_group_name_H-M 'P -1'
_atom_sites_solution_hydrogens geom
_atom_sites_solution_primary direct
_atom_sites_solution_secondary difmap
_audit_creation_method SHELXL-97
_cell_angle_alpha 79.4400(10)
_cell_angle_beta 82.2910(10)
_cell_angle_gamma 74.5940(10)
_cell_formula_units_Z 2
_cell_length_a 9.4223(6)
_cell_length_b 15.6479(10)
_cell_length_c 16.0880(10)
_cell_measurement_reflns_used 3635
_cell_measurement_temperature 173(2)
_cell_measurement_theta_max 23.87
_cell_measurement_theta_min 2.25
_cell_volume 2238.9(2)
_computing_cell_refinement 'Bruker SMART'
_computing_data_collection 'Bruker SMART'
_computing_data_reduction 'Bruker SAINT'
_computing_molecular_graphics 'Bruker SHELXTL'
_computing_publication_material 'Bruker SHELXTL'
_computing_structure_refinement 'SHELXL-97 (Sheldrick, 1997)'
_computing_structure_solution 'Bruker SHELXTL'
_diffrn_ambient_temperature 173(2)
_diffrn_measured_fraction_theta_full 0.992
_diffrn_measured_fraction_theta_max 0.992
_diffrn_measurement_device_type 'CCD area detector'
_diffrn_measurement_method 'phi and omega scans'
_diffrn_radiation_monochromator graphite
_diffrn_radiation_source 'fine-focus sealed tube'
_diffrn_radiation_type MoK\a
_diffrn_radiation_wavelength 0.71069
_diffrn_reflns_av_R_equivalents 0.0562
_diffrn_reflns_av_sigmaI/netI 0.1075
_diffrn_reflns_limit_h_max 12
_diffrn_reflns_limit_h_min -12
_diffrn_reflns_limit_k_max 20
_diffrn_reflns_limit_k_min -20
_diffrn_reflns_limit_l_max 20
_diffrn_reflns_limit_l_min -20
_diffrn_reflns_number 22193
_diffrn_reflns_theta_full 27.60
_diffrn_reflns_theta_max 27.60
_diffrn_reflns_theta_min 1.73
_exptl_absorpt_coefficient_mu 0.071
_exptl_absorpt_correction_type none
_exptl_crystal_colour orange
_exptl_crystal_density_diffrn 1.176
_exptl_crystal_density_meas 0
_exptl_crystal_density_method 'not measured'
_exptl_crystal_description block
_exptl_crystal_F_000 848
_exptl_crystal_size_max 0.40
_exptl_crystal_size_mid 0.40
_exptl_crystal_size_min 0.30
_refine_diff_density_max 0.219
_refine_diff_density_min -0.162
_refine_diff_density_rms 0.039
_refine_ls_extinction_method none
_refine_ls_goodness_of_fit_ref 0.946
_refine_ls_hydrogen_treatment mixed
_refine_ls_matrix_type full
_refine_ls_number_parameters 541
_refine_ls_number_reflns 10308
_refine_ls_number_restraints 0
_refine_ls_restrained_S_all 0.946
_refine_ls_R_factor_all 0.1587
_refine_ls_R_factor_gt 0.0650
_refine_ls_shift/su_max 0.001
_refine_ls_shift/su_mean 0.000
_refine_ls_structure_factor_coef Fsqd
_refine_ls_weighting_details 'calc w=1/[\s^2^(Fo^2^)+(0.0702P)^2^+0.0000P] where P=(Fo^2^+2Fc^2^)/3'
_refine_ls_weighting_scheme calc
_refine_ls_wR_factor_gt 0.1357
_refine_ls_wR_factor_ref 0.1699
_reflns_number_gt 4693
_reflns_number_total 10308
_reflns_threshold_expression >2sigma(I)
_cod_data_source_file b404129asup1.cif
_cod_data_source_block p1b_2
_cod_depositor_comments
;
The following automatic conversions were performed:

'_symmetry_cell_setting' value 'Triclinic' changed to 'triclinic'
according to /home/saulius/struct/CIF-dictionaries/cif_core.dic
dictionary named 'cif_core.dic' version 2.4.2 from 2011-04-26.

Automatic conversion script
Id: cif_fix_values 1891 2012-01-12 08:04:46Z andrius 
;
_cod_original_sg_symbol_H-M P-1
_cod_database_code 7110291

loop_
_symmetry_equiv_pos_as_xyz
'x, y, z'
'-x, -y, -z'

loop_
_atom_site_label
_atom_site_type_symbol
_atom_site_fract_x
_atom_site_fract_y
_atom_site_fract_z
_atom_site_U_iso_or_equiv
_atom_site_adp_type
_atom_site_occupancy
_atom_site_symmetry_multiplicity
_atom_site_calc_flag
_atom_site_refinement_flags
C11 C 0.5989(3) 0.20869(16) 0.56565(16) 0.0403(6) Uani 1 1 d .
C13 C 0.7234(3) 0.20610(18) 0.67551(18) 0.0554(8) Uani 1 1 d .
H13 H 0.7516 0.2227 0.7222 0.066 Uiso 1 1 calc R
C14 C 0.7891(3) 0.13285(18) 0.64138(18) 0.0550(8) Uani 1 1 d .
H14 H 0.8713 0.0889 0.6599 0.066 Uiso 1 1 calc R
C21 C 0.6743(3) 0.19437(16) 0.07512(17) 0.0396(6) Uani 1 1 d .
C23 C 0.4974(3) 0.17845(19) 0.18008(17) 0.0512(7) Uani 1 1 d .
H23 H 0.4057 0.1863 0.2114 0.061 Uiso 1 1 calc R
C24 C 0.6218(3) 0.12218(19) 0.20453(17) 0.0515(7) Uani 1 1 d .
H24 H 0.6330 0.0835 0.2558 0.062 Uiso 1 1 calc R
C121 C 0.5241(3) 0.34355(16) 0.64090(16) 0.0385(6) Uani 1 1 d .
C122 C 0.3974(3) 0.35496(17) 0.69545(16) 0.0418(6) Uani 1 1 d .
C123 C 0.3258(3) 0.44219(17) 0.70753(16) 0.0426(7) Uani 1 1 d .
H123 H 0.2392 0.4521 0.7436 0.051 Uiso 1 1 calc R
C124 C 0.3795(3) 0.51460(17) 0.66756(17) 0.0435(7) Uani 1 1 d .
C125 C 0.5079(3) 0.49923(17) 0.61493(17) 0.0452(7) Uani 1 1 d .
H125 H 0.5447 0.5478 0.5879 0.054 Uiso 1 1 calc R
C126 C 0.5846(3) 0.41329(18) 0.60084(16) 0.0432(7) Uani 1 1 d .
C127 C 0.3392(3) 0.27693(18) 0.73954(19) 0.0623(9) Uani 1 1 d .
H12A H 0.2502 0.2979 0.7745 0.093 Uiso 0.50 1 calc PR
H12B H 0.4116 0.2367 0.7744 0.093 Uiso 0.50 1 calc PR
H12C H 0.3182 0.2460 0.6981 0.093 Uiso 0.50 1 calc PR
H12D H 0.4032 0.2225 0.7235 0.093 Uiso 0.50 1 calc PR
H12E H 0.2417 0.2837 0.7236 0.093 Uiso 0.50 1 calc PR
H12F H 0.3352 0.2744 0.7999 0.093 Uiso 0.50 1 calc PR
C128 C 0.2970(3) 0.60890(17) 0.68043(18) 0.0570(8) Uani 1 1 d .
H12G H 0.2104 0.6070 0.7190 0.085 Uiso 0.50 1 calc PR
H12H H 0.2682 0.6435 0.6269 0.085 Uiso 0.50 1 calc PR
H12I H 0.3598 0.6361 0.7035 0.085 Uiso 0.50 1 calc PR
H12J H 0.3486 0.6508 0.6473 0.085 Uiso 0.50 1 calc PR
H12K H 0.2908 0.6142 0.7394 0.085 Uiso 0.50 1 calc PR
H12L H 0.1991 0.6216 0.6628 0.085 Uiso 0.50 1 calc PR
C129 C 0.7277(3) 0.3975(2) 0.54576(18) 0.0592(8) Uani 1 1 d .
H12M H 0.7512 0.4538 0.5236 0.089 Uiso 0.50 1 calc PR
H12N H 0.7186 0.3687 0.4996 0.089 Uiso 0.50 1 calc PR
H12O H 0.8050 0.3597 0.5788 0.089 Uiso 0.50 1 calc PR
H12P H 0.7653 0.3343 0.5444 0.089 Uiso 0.50 1 calc PR
H12Q H 0.7980 0.4195 0.5684 0.089 Uiso 0.50 1 calc PR
H12R H 0.7115 0.4284 0.4892 0.089 Uiso 0.50 1 calc PR
C131 C 0.7468(3) 0.06687(17) 0.51809(16) 0.0412(6) Uani 1 1 d .
C132 C 0.8317(3) 0.08126(16) 0.44268(17) 0.0435(7) Uani 1 1 d .
C133 C 0.8570(3) 0.01791(18) 0.38845(17) 0.0463(7) Uani 1 1 d .
H133 H 0.9125 0.0265 0.3367 0.056 Uiso 1 1 calc R
C134 C 0.8019(3) -0.05734(19) 0.40947(18) 0.0493(7) Uani 1 1 d .
C135 C 0.7203(3) -0.06969(19) 0.48610(18) 0.0545(8) Uani 1 1 d .
H135 H 0.6844 -0.1209 0.5011 0.065 Uiso 1 1 calc R
C136 C 0.6899(3) -0.00743(19) 0.54208(17) 0.0487(7) Uani 1 1 d .
C137 C 0.8973(3) 0.16063(18) 0.4200(2) 0.0666(9) Uani 1 1 d .
H13A H 0.9525 0.1589 0.3654 0.100 Uiso 0.50 1 calc PR
H13B H 0.9618 0.1592 0.4619 0.100 Uiso 0.50 1 calc PR
H13C H 0.8196 0.2148 0.4181 0.100 Uiso 0.50 1 calc PR
H13D H 0.8701 0.1963 0.4649 0.100 Uiso 0.50 1 calc PR
H13E H 0.8608 0.1961 0.3684 0.100 Uiso 0.50 1 calc PR
H13F H 1.0030 0.1404 0.4122 0.100 Uiso 0.50 1 calc PR
C138 C 0.8278(4) -0.1250(2) 0.3497(2) 0.0720(10) Uani 1 1 d .
H13G H 0.8865 -0.1068 0.2993 0.108 Uiso 0.50 1 calc PR
H13H H 0.7346 -0.1286 0.3346 0.108 Uiso 0.50 1 calc PR
H13I H 0.8789 -0.1828 0.3770 0.108 Uiso 0.50 1 calc PR
H13J H 0.7802 -0.1720 0.3746 0.108 Uiso 0.50 1 calc PR
H13K H 0.9321 -0.1502 0.3394 0.108 Uiso 0.50 1 calc PR
H13L H 0.7878 -0.0960 0.2969 0.108 Uiso 0.50 1 calc PR
C139 C 0.6008(4) -0.0234(2) 0.62564(19) 0.0703(9) Uani 1 1 d .
H13M H 0.5712 -0.0784 0.6300 0.106 Uiso 0.50 1 calc PR
H13N H 0.5146 0.0255 0.6291 0.106 Uiso 0.50 1 calc PR
H13O H 0.6597 -0.0276 0.6712 0.106 Uiso 0.50 1 calc PR
H13P H 0.5925 0.0247 0.6568 0.106 Uiso 0.50 1 calc PR
H13Q H 0.6491 -0.0792 0.6578 0.106 Uiso 0.50 1 calc PR
H13R H 0.5040 -0.0261 0.6156 0.106 Uiso 0.50 1 calc PR
C141 C 0.2988(3) 0.31583(17) 0.45826(18) 0.0441(7) Uani 1 1 d .
C142 C 0.1559(3) 0.37781(19) 0.4666(2) 0.0574(8) Uani 1 1 d .
H142 H 0.1121 0.4017 0.5154 0.069 Uiso 1 1 calc R
C143 C 0.0973(4) 0.3951(2) 0.3928(2) 0.0715(10) Uani 1 1 d .
H143 H 0.0052 0.4327 0.3814 0.086 Uiso 1 1 calc R
C144 C 0.2008(4) 0.3456(2) 0.3335(2) 0.0730(10) Uani 1 1 d .
H144 H 0.1861 0.3466 0.2773 0.088 Uiso 1 1 calc R
C145 C 0.3213(3) 0.29788(19) 0.37188(19) 0.0565(8) Uani 1 1 d .
H145 H 0.4039 0.2603 0.3475 0.068 Uiso 1 1 calc R
C221 C 0.4237(3) 0.29994(17) 0.05907(16) 0.0403(6) Uani 1 1 d .
C222 C 0.4184(3) 0.38384(18) 0.07755(17) 0.0452(7) Uani 1 1 d .
C223 C 0.3231(3) 0.45760(19) 0.03571(17) 0.0503(7) Uani 1 1 d .
H223 H 0.3190 0.5145 0.0468 0.060 Uiso 1 1 calc R
C224 C 0.2341(3) 0.44880(18) -0.02204(17) 0.0465(7) Uani 1 1 d .
C225 C 0.2392(3) 0.36382(18) -0.03596(17) 0.0478(7) Uani 1 1 d .
H225 H 0.1771 0.3571 -0.0733 0.057 Uiso 1 1 calc R
C226 C 0.3336(3) 0.28791(17) 0.00364(16) 0.0421(6) Uani 1 1 d .
C227 C 0.5161(3) 0.3947(2) 0.13951(19) 0.0632(9) Uani 1 1 d .
H22A H 0.4976 0.4571 0.1443 0.095 Uiso 0.50 1 calc PR
H22B H 0.6178 0.3728 0.1197 0.095 Uiso 0.50 1 calc PR
H22C H 0.4952 0.3614 0.1940 0.095 Uiso 0.50 1 calc PR
H22D H 0.5762 0.3371 0.1610 0.095 Uiso 0.50 1 calc PR
H22E H 0.4560 0.4214 0.1857 0.095 Uiso 0.50 1 calc PR
H22F H 0.5786 0.4328 0.1113 0.095 Uiso 0.50 1 calc PR
C228 C 0.1361(3) 0.53028(19) -0.06989(19) 0.0619(8) Uani 1 1 d .
H22G H 0.0827 0.5116 -0.1072 0.093 Uiso 0.50 1 calc PR
H22H H 0.1957 0.5679 -0.1026 0.093 Uiso 0.50 1 calc PR
H22I H 0.0674 0.5632 -0.0303 0.093 Uiso 0.50 1 calc PR
H22J H 0.1479 0.5835 -0.0529 0.093 Uiso 0.50 1 calc PR
H22K H 0.0348 0.5273 -0.0575 0.093 Uiso 0.50 1 calc PR
H22L H 0.1631 0.5319 -0.1297 0.093 Uiso 0.50 1 calc PR
C229 C 0.3419(3) 0.19690(18) -0.01601(19) 0.0594(8) Uani 1 1 d .
H22M H 0.2712 0.2017 -0.0555 0.089 Uiso 0.50 1 calc PR
H22N H 0.3203 0.1586 0.0353 0.089 Uiso 0.50 1 calc PR
H22O H 0.4395 0.1720 -0.0405 0.089 Uiso 0.50 1 calc PR
H22P H 0.4161 0.1531 0.0150 0.089 Uiso 0.50 1 calc PR
H22Q H 0.3670 0.1963 -0.0758 0.089 Uiso 0.50 1 calc PR
H22R H 0.2478 0.1828 0.0001 0.089 Uiso 0.50 1 calc PR
C231 C 0.8854(3) 0.08475(17) 0.14075(15) 0.0405(6) Uani 1 1 d .
C232 C 0.9304(3) -0.00189(17) 0.12126(16) 0.0460(7) Uani 1 1 d .
C233 C 1.0785(3) -0.04468(18) 0.12213(17) 0.0520(7) Uani 1 1 d .
H233 H 1.1105 -0.1026 0.1091 0.062 Uiso 1 1 calc R
C234 C 1.1804(3) -0.00464(19) 0.14164(17) 0.0494(7) Uani 1 1 d .
C235 C 1.1307(3) 0.08179(18) 0.16139(17) 0.0487(7) Uani 1 1 d .
H235 H 1.1985 0.1092 0.1755 0.058 Uiso 1 1 calc R
C236 C 0.9851(3) 0.12791(17) 0.16072(16) 0.0435(7) Uani 1 1 d .
C237 C 0.8232(4) -0.0473(2) 0.0975(2) 0.0678(9) Uani 1 1 d .
H23A H 0.7256 -0.0083 0.1002 0.102 Uiso 0.50 1 calc PR
H23B H 0.8243 -0.1020 0.1363 0.102 Uiso 0.50 1 calc PR
H23C H 0.8513 -0.0608 0.0408 0.102 Uiso 0.50 1 calc PR
H23D H 0.8752 -0.1057 0.0847 0.102 Uiso 0.50 1 calc PR
H23E H 0.7765 -0.0121 0.0486 0.102 Uiso 0.50 1 calc PR
H23F H 0.7495 -0.0533 0.1441 0.102 Uiso 0.50 1 calc PR
C238 C 1.3431(3) -0.0504(2) 0.1377(2) 0.0745(10) Uani 1 1 d .
H23G H 1.3965 -0.0122 0.1533 0.112 Uiso 0.50 1 calc PR
H23H H 1.3776 -0.0621 0.0810 0.112 Uiso 0.50 1 calc PR
H23I H 1.3588 -0.1059 0.1763 0.112 Uiso 0.50 1 calc PR
H23J H 1.3588 -0.1080 0.1204 0.112 Uiso 0.50 1 calc PR
H23K H 1.3777 -0.0580 0.1927 0.112 Uiso 0.50 1 calc PR
H23L H 1.3964 -0.0142 0.0974 0.112 Uiso 0.50 1 calc PR
C239 C 0.9348(3) 0.22291(18) 0.1781(2) 0.0625(8) Uani 1 1 d .
H23M H 0.8299 0.2438 0.1751 0.094 Uiso 0.50 1 calc PR
H23N H 0.9839 0.2603 0.1366 0.094 Uiso 0.50 1 calc PR
H23O H 0.9583 0.2253 0.2338 0.094 Uiso 0.50 1 calc PR
H23P H 1.0182 0.2425 0.1885 0.094 Uiso 0.50 1 calc PR
H23Q H 0.8641 0.2260 0.2271 0.094 Uiso 0.50 1 calc PR
H23R H 0.8898 0.2610 0.1299 0.094 Uiso 0.50 1 calc PR
C241 C 0.7542(3) 0.31304(16) -0.11516(16) 0.0376(6) Uani 1 1 d .
C242 C 0.6847(3) 0.37581(17) -0.18473(16) 0.0425(6) Uani 1 1 d .
H242 H 0.5852 0.3897 -0.1938 0.051 Uiso 1 1 calc R
C243 C 0.7872(3) 0.40994(19) -0.23302(18) 0.0552(8) Uani 1 1 d .
H243 H 0.7719 0.4526 -0.2816 0.066 Uiso 1 1 calc R
C244 C 0.9265(3) 0.3701(2) -0.1979(2) 0.0768(11) Uani 1 1 d .
H244 H 1.0162 0.3826 -0.2208 0.092 Uiso 1 1 calc R
C245 C 0.9076(3) 0.3125(2) -0.1275(2) 0.0654(9) Uani 1 1 d .
H245 H 0.9806 0.2785 -0.0930 0.078 Uiso 1 1 calc R
N10 N 0.5120(2) 0.22664(13) 0.50350(13) 0.0421(5) Uani 1 1 d .
N11 N 0.3847(2) 0.28777(13) 0.52015(14) 0.0418(5) Uani 1 1 d .
N12 N 0.6058(2) 0.25332(14) 0.62944(13) 0.0431(5) Uani 1 1 d .
N15 N 0.7133(2) 0.13394(14) 0.57341(14) 0.0463(6) Uani 1 1 d .
N20 N 0.7589(2) 0.21945(13) 0.00795(13) 0.0412(5) Uani 1 1 d .
N21 N 0.6784(2) 0.27356(13) -0.05384(13) 0.0402(5) Uani 1 1 d .
N22 N 0.5272(2) 0.22367(14) 0.09971(13) 0.0426(5) Uani 1 1 d .
N25 N 0.7324(2) 0.13132(14) 0.13998(13) 0.0433(5) Uani 1 1 d .

loop_
_atom_site_aniso_label
_atom_site_aniso_U_11
_atom_site_aniso_U_22
_atom_site_aniso_U_33
_atom_site_aniso_U_23
_atom_site_aniso_U_13
_atom_site_aniso_U_12
C11 0.0447(16) 0.0333(14) 0.0416(16) -0.0103(12) -0.0050(13) -0.0036(12)
C13 0.0595(19) 0.0493(18) 0.0548(19) -0.0210(15) -0.0230(15) 0.0085(15)
C14 0.0549(18) 0.0463(17) 0.0585(19) -0.0175(15) -0.0235(15) 0.0121(14)
C21 0.0417(16) 0.0354(15) 0.0415(16) -0.0129(12) -0.0056(13) -0.0038(12)
C23 0.0449(17) 0.0605(19) 0.0452(18) -0.0085(15) -0.0010(14) -0.0092(15)
C24 0.0517(18) 0.0579(19) 0.0405(17) 0.0002(14) -0.0023(14) -0.0124(15)
C121 0.0405(15) 0.0340(15) 0.0416(15) -0.0136(12) -0.0124(13) -0.0006(12)
C122 0.0446(16) 0.0377(15) 0.0440(16) -0.0119(12) -0.0084(13) -0.0055(13)
C123 0.0408(15) 0.0403(16) 0.0471(16) -0.0184(13) -0.0068(13) -0.0013(13)
C124 0.0542(18) 0.0317(15) 0.0454(16) -0.0130(12) -0.0178(14) -0.0006(13)
C125 0.0552(18) 0.0364(15) 0.0459(17) -0.0047(13) -0.0137(14) -0.0115(13)
C126 0.0453(16) 0.0456(16) 0.0396(15) -0.0110(13) -0.0105(13) -0.0062(13)
C127 0.072(2) 0.0470(18) 0.069(2) -0.0186(16) 0.0090(17) -0.0166(16)
C128 0.076(2) 0.0355(16) 0.0577(19) -0.0175(14) -0.0188(16) 0.0025(14)
C129 0.0570(19) 0.066(2) 0.0532(19) -0.0101(15) -0.0007(15) -0.0138(16)
C131 0.0419(15) 0.0339(15) 0.0448(16) -0.0129(12) -0.0077(13) 0.0022(12)
C132 0.0453(16) 0.0304(14) 0.0487(17) -0.0051(13) -0.0074(14) 0.0021(12)
C133 0.0452(16) 0.0446(17) 0.0419(16) -0.0085(13) -0.0030(13) 0.0018(13)
C134 0.0472(17) 0.0520(18) 0.0522(18) -0.0220(14) -0.0050(14) -0.0085(14)
C135 0.064(2) 0.0458(17) 0.059(2) -0.0173(15) 0.0020(16) -0.0206(15)
C136 0.0495(17) 0.0482(17) 0.0472(17) -0.0120(14) -0.0007(14) -0.0090(14)
C137 0.080(2) 0.0399(17) 0.073(2) -0.0061(16) 0.0026(18) -0.0092(16)
C138 0.080(2) 0.073(2) 0.076(2) -0.0420(19) -0.0003(19) -0.0237(19)
C139 0.081(2) 0.076(2) 0.058(2) -0.0184(17) 0.0125(18) -0.0310(19)
C141 0.0445(16) 0.0367(15) 0.0521(18) -0.0078(13) -0.0103(14) -0.0083(13)
C142 0.0451(17) 0.0546(19) 0.072(2) -0.0163(16) -0.0123(16) -0.0043(15)
C143 0.056(2) 0.063(2) 0.097(3) -0.005(2) -0.033(2) -0.0091(17)
C144 0.082(3) 0.076(2) 0.065(2) -0.0052(19) -0.034(2) -0.017(2)
C145 0.065(2) 0.0530(19) 0.0539(19) -0.0105(15) -0.0162(16) -0.0112(16)
C221 0.0382(15) 0.0400(16) 0.0408(15) -0.0105(12) -0.0052(12) -0.0028(12)
C222 0.0453(16) 0.0456(17) 0.0453(16) -0.0145(13) -0.0062(13) -0.0060(13)
C223 0.0556(18) 0.0431(17) 0.0524(18) -0.0178(14) -0.0013(15) -0.0072(14)
C224 0.0402(16) 0.0460(17) 0.0487(17) -0.0094(14) -0.0044(13) -0.0011(13)
C225 0.0404(16) 0.0558(19) 0.0481(17) -0.0145(14) -0.0090(13) -0.0064(14)
C226 0.0385(15) 0.0459(16) 0.0415(16) -0.0161(13) 0.0003(13) -0.0054(13)
C227 0.070(2) 0.059(2) 0.069(2) -0.0194(17) -0.0212(17) -0.0165(17)
C228 0.0560(19) 0.0553(19) 0.065(2) -0.0045(16) -0.0084(16) -0.0001(15)
C229 0.070(2) 0.0539(19) 0.0591(19) -0.0178(15) -0.0161(16) -0.0125(16)
C231 0.0445(16) 0.0386(15) 0.0337(14) -0.0049(12) -0.0050(12) -0.0021(13)
C232 0.0581(18) 0.0404(16) 0.0379(16) -0.0065(12) -0.0061(13) -0.0080(14)
C233 0.064(2) 0.0374(16) 0.0486(18) -0.0123(13) -0.0091(15) 0.0030(15)
C234 0.0479(17) 0.0497(18) 0.0400(16) -0.0029(13) -0.0075(13) 0.0051(14)
C235 0.0512(18) 0.0497(18) 0.0456(17) -0.0065(14) -0.0101(14) -0.0111(14)
C236 0.0481(17) 0.0391(15) 0.0407(16) -0.0087(12) -0.0091(13) -0.0024(13)
C237 0.086(2) 0.058(2) 0.068(2) -0.0169(17) -0.0170(18) -0.0235(18)
C238 0.063(2) 0.069(2) 0.075(2) -0.0096(18) -0.0065(18) 0.0128(18)
C239 0.071(2) 0.0443(18) 0.075(2) -0.0184(16) -0.0195(17) -0.0070(16)
C241 0.0415(15) 0.0318(14) 0.0395(15) -0.0112(12) -0.0056(13) -0.0045(12)
C242 0.0448(16) 0.0421(16) 0.0410(16) -0.0102(13) -0.0134(13) -0.0042(13)
C243 0.063(2) 0.0524(18) 0.0478(18) 0.0013(14) -0.0134(16) -0.0127(16)
C244 0.050(2) 0.087(3) 0.084(3) 0.025(2) -0.0116(18) -0.0239(18)
C245 0.0463(18) 0.068(2) 0.072(2) 0.0146(18) -0.0140(16) -0.0099(16)
N10 0.0438(13) 0.0353(12) 0.0463(14) -0.0121(10) -0.0095(11) -0.0015(10)
N11 0.0410(13) 0.0338(12) 0.0499(14) -0.0108(10) -0.0054(11) -0.0045(10)
N12 0.0433(13) 0.0385(13) 0.0446(13) -0.0134(10) -0.0110(11) 0.0027(10)
N15 0.0482(14) 0.0381(13) 0.0492(14) -0.0169(11) -0.0111(11) 0.0053(11)
N20 0.0442(13) 0.0360(12) 0.0390(13) -0.0041(10) -0.0074(11) -0.0016(10)
N21 0.0452(13) 0.0353(12) 0.0376(13) -0.0119(10) -0.0074(11) 0.0003(10)
N22 0.0431(13) 0.0441(13) 0.0379(13) -0.0090(10) -0.0060(10) -0.0032(11)
N25 0.0431(13) 0.0406(13) 0.0422(13) -0.0038(10) -0.0049(11) -0.0045(11)

loop_
_atom_type_symbol
_atom_type_description
_atom_type_scat_dispersion_real
_atom_type_scat_dispersion_imag
_atom_type_scat_source
C C 0.0033 0.0016 'International Tables Vol C Tables 4.2.6.8 and 6.1.1.4'
H H 0.0000 0.0000 'International Tables Vol C Tables 4.2.6.8 and 6.1.1.4'
N N 0.0061 0.0033 'International Tables Vol C Tables 4.2.6.8 and 6.1.1.4'

loop_
_geom_angle_atom_site_label_1
_geom_angle_atom_site_label_2
_geom_angle_atom_site_label_3
_geom_angle
N10 C11 N12 133.1(2)
N10 C11 N15 121.4(2)
N12 C11 N15 105.5(2)
C14 C13 N12 108.0(2)
C13 C14 N15 107.4(2)
N20 C21 N25 121.1(2)
N20 C21 N22 132.6(2)
N25 C21 N22 106.1(2)
C24 C23 N22 108.3(2)
C23 C24 N25 107.7(2)
C122 C121 C126 123.4(2)
C122 C121 N12 118.9(2)
C126 C121 N12 117.5(2)
C121 C122 C123 117.1(2)
C121 C122 C127 121.4(2)
C123 C122 C127 121.5(2)
C124 C123 C122 121.9(2)
C125 C124 C123 118.6(2)
C125 C124 C128 120.8(3)
C123 C124 C128 120.6(3)
C124 C125 C126 122.0(3)
C121 C126 C125 116.9(2)
C121 C126 C129 121.8(2)
C125 C126 C129 121.2(3)
C132 C131 C136 123.0(2)
C132 C131 N15 118.2(2)
C136 C131 N15 118.7(2)
C131 C132 C133 117.4(3)
C131 C132 C137 121.8(2)
C133 C132 C137 120.8(3)
C134 C133 C132 121.7(3)
C135 C134 C133 118.8(2)
C135 C134 C138 119.8(3)
C133 C134 C138 121.4(3)
C134 C135 C136 121.7(3)
C131 C136 C135 117.4(3)
C131 C136 C139 122.4(2)
C135 C136 C139 120.2(3)
N11 C141 C142 122.6(3)
N11 C141 C145 130.9(3)
C142 C141 C145 106.4(2)
C143 C142 C141 108.5(3)
C142 C143 C144 108.4(3)
C145 C144 C143 109.6(3)
C144 C145 C141 107.1(3)
C226 C221 C222 122.1(2)
C226 C221 N22 119.8(2)
C222 C221 N22 118.1(2)
C223 C222 C221 118.0(2)
C223 C222 C227 121.0(3)
C221 C222 C227 121.0(2)
C224 C223 C222 121.7(3)
C225 C224 C223 118.2(3)
C225 C224 C228 120.9(3)
C223 C224 C228 120.9(3)
C224 C225 C226 122.4(3)
C221 C226 C225 117.5(2)
C221 C226 C229 121.3(2)
C225 C226 C229 121.1(2)
C232 C231 C236 121.9(2)
C232 C231 N25 119.2(2)
C236 C231 N25 118.9(2)
C233 C232 C231 117.8(3)
C233 C232 C237 120.5(3)
C231 C232 C237 121.7(3)
C234 C233 C232 122.3(3)
C233 C234 C235 118.1(3)
C233 C234 C238 121.6(3)
C235 C234 C238 120.2(3)
C236 C235 C234 122.2(3)
C235 C236 C231 117.8(2)
C235 C236 C239 121.4(3)
C231 C236 C239 120.8(2)
N21 C241 C245 131.4(2)
N21 C241 C242 122.0(2)
C245 C241 C242 106.4(2)
C243 C242 C241 108.1(2)
C242 C243 C244 108.5(3)
C245 C244 C243 109.7(3)
C244 C245 C241 107.2(3)
C11 N10 N11 111.6(2)
C141 N11 N10 115.4(2)
C11 N12 C13 109.4(2)
C11 N12 C121 127.2(2)
C13 N12 C121 122.5(2)
C11 N15 C14 109.7(2)
C11 N15 C131 124.0(2)
C14 N15 C131 126.2(2)
C21 N20 N21 111.9(2)
C241 N21 N20 114.8(2)
C21 N22 C23 108.6(2)
C21 N22 C221 127.0(2)
C23 N22 C221 123.4(2)
C21 N25 C24 109.3(2)
C21 N25 C231 124.3(2)
C24 N25 C231 126.4(2)

loop_
_geom_bond_atom_site_label_1
_geom_bond_atom_site_label_2
_geom_bond_distance
C11 N10 1.321(3)
C11 N12 1.360(3)
C11 N15 1.363(3)
C13 C14 1.327(3)
C13 N12 1.381(3)
C14 N15 1.380(3)
C21 N20 1.318(3)
C21 N25 1.361(3)
C21 N22 1.368(3)
C23 C24 1.324(4)
C23 N22 1.387(3)
C24 N25 1.385(3)
C121 C122 1.375(3)
C121 C126 1.380(3)
C121 N12 1.449(3)
C122 C123 1.389(3)
C122 C127 1.493(4)
C123 C124 1.379(4)
C124 C125 1.372(4)
C124 C128 1.511(3)
C125 C126 1.391(3)
C126 C129 1.499(3)
C131 C132 1.378(3)
C131 C136 1.378(4)
C131 N15 1.444(3)
C132 C133 1.392(3)
C132 C137 1.496(4)
C133 C134 1.379(4)
C134 C135 1.373(4)
C134 C138 1.510(4)
C135 C136 1.395(4)
C136 C139 1.504(4)
C141 N11 1.306(3)
C141 C142 1.441(4)
C141 C145 1.445(4)
C142 C143 1.329(4)
C143 C144 1.443(4)
C144 C145 1.340(4)
C221 C226 1.379(3)
C221 C222 1.385(3)
C221 N22 1.438(3)
C222 C223 1.385(4)
C222 C227 1.504(4)
C223 C224 1.379(4)
C224 C225 1.376(4)
C224 C228 1.509(4)
C225 C226 1.386(4)
C226 C229 1.494(4)
C231 C232 1.390(3)
C231 C236 1.393(4)
C231 N25 1.433(3)
C232 C233 1.379(4)
C232 C237 1.502(4)
C233 C234 1.373(4)
C234 C235 1.389(4)
C234 C238 1.507(4)
C235 C236 1.370(3)
C236 C239 1.502(3)
C241 N21 1.299(3)
C241 C245 1.431(4)
C241 C242 1.448(3)
C242 C243 1.320(4)
C243 C244 1.437(4)
C244 C245 1.336(4)
N10 N11 1.351(3)
N20 N21 1.354(3)
